data_7117153
loop_
_publ_author_name
'Rachael Heath'
'Helge Muller-Bunz'
'Martin Albrecht'

_publ_section_title
;
 Silver(I) NHC mediated C-C bond activation of alkyl nitriles and
 catalytic efficiency in oxazoline synthesis
;
_journal_name_full Chem.Commun.
_journal_page_first 8699
_journal_paper_doi 10.1039/C5cc02558C
_journal_volume 51
_journal_year 2015
_chemical_formula_moiety 'C19 H19 Ag N4'
_chemical_formula_sum 'C19 H19 Ag N4'
_chemical_formula_weight 411.25
_chemical_name_systematic
; 
 ? 
;
_space_group_IT_number 14
_symmetry_cell_setting monoclinic
_symmetry_space_group_name_Hall '-P 2yn'
_symmetry_space_group_name_H-M 'P 1 21/n 1'
_atom_sites_solution_hydrogens geom
_atom_sites_solution_primary direct
_atom_sites_solution_secondary difmap
_audit_creation_method SHELXL-97
_audit_update_record
;
2015-01-21 deposited with the CCDC.
2015-04-21 downloaded from the CCDC.
;
_cell_angle_alpha 90.00
_cell_angle_beta 90.1567(7)
_cell_angle_gamma 90.00
_cell_formula_units_Z 4
_cell_length_a 9.59019(8)
_cell_length_b 10.57651(9)
_cell_length_c 17.1999(2)
_cell_measurement_reflns_used 23402
_cell_measurement_temperature 100(2)
_cell_measurement_theta_max 32.6840
_cell_measurement_theta_min 3.7160
_cell_volume 1744.59(3)
_computing_cell_refinement
; 
CrysAlisPro, Agilent Technologies, 
Version 1.171.36.24a (release 19-12-2012 CrysAlis171 .NET) 
(compiled Dec 19 2012,11:08:27) 
;
_computing_data_collection
; 
CrysAlisPro, Agilent Technologies, 
Version 1.171.36.24a (release 19-12-2012 CrysAlis171 .NET) 
(compiled Dec 19 2012,11:08:27) 
;
_computing_data_reduction
; 
CrysAlisPro, Agilent Technologies, 
Version 1.171.36.24a (release 19-12-2012 CrysAlis171 .NET) 
(compiled Dec 19 2012,11:08:27) 
;
_computing_structure_refinement 'SHELXL-97 (Sheldrick, 2008)'
_computing_structure_solution 'SHELXS-97 (Sheldrick, 2008)'
_diffrn_ambient_temperature 100(2)
_diffrn_detector_area_resol_mean 10.3196
_diffrn_measured_fraction_theta_full 0.989
_diffrn_measured_fraction_theta_max 0.954
_diffrn_measurement_device_type 'SuperNova, Dual, Cu at zero, Atlas'
_diffrn_measurement_method '\w scans'
_diffrn_radiation_monochromator mirror
_diffrn_radiation_source 'SuperNova (Mo) X-ray Source'
_diffrn_radiation_type MoK\a
_diffrn_radiation_wavelength 0.71073
_diffrn_reflns_av_R_equivalents 0.0252
_diffrn_reflns_av_sigmaI/netI 0.0178
_diffrn_reflns_limit_h_max 14
_diffrn_reflns_limit_h_min -14
_diffrn_reflns_limit_k_max 15
_diffrn_reflns_limit_k_min -15
_diffrn_reflns_limit_l_max 25
_diffrn_reflns_limit_l_min -25
_diffrn_reflns_number 38715
_diffrn_reflns_theta_full 32.00
_diffrn_reflns_theta_max 32.81
_diffrn_reflns_theta_min 2.87
_exptl_absorpt_coefficient_mu 1.162
_exptl_absorpt_correction_T_max 0.930
_exptl_absorpt_correction_T_min 0.844
_exptl_absorpt_correction_type analytical
_exptl_absorpt_process_details
; 
CrysAlisPro, Agilent Technologies, 
Version 1.171.36.24a (release 19-12-2012 CrysAlis171 .NET) 
(compiled Dec 19 2012,11:08:27) 
Analytical numeric absorption correction using a multifaceted crystal 
model based on expressions derived by R.C. Clark & J.S. Reid. 
(Clark, R. C. & Reid, J. S. (1995). Acta Cryst. A51, 887-897) 
;
_exptl_crystal_colour colourless
_exptl_crystal_density_diffrn 1.566
_exptl_crystal_density_method 'not measured'
_exptl_crystal_description irregular
_exptl_crystal_F_000 832
_exptl_crystal_recrystallization_method 'Re-crystallisation from solvent: '
_exptl_crystal_size_max 0.2190
_exptl_crystal_size_mid 0.1538
_exptl_crystal_size_min 0.0831
_refine_diff_density_max 0.456
_refine_diff_density_min -0.309
_refine_diff_density_rms 0.064
_refine_ls_extinction_method none
_refine_ls_goodness_of_fit_ref 1.043
_refine_ls_hydrogen_treatment constr
_refine_ls_matrix_type full
_refine_ls_number_parameters 221
_refine_ls_number_reflns 6171
_refine_ls_number_restraints 0
_refine_ls_restrained_S_all 1.043
_refine_ls_R_factor_all 0.0226
_refine_ls_R_factor_gt 0.0191
_refine_ls_shift/su_max 0.003
_refine_ls_shift/su_mean 0.000
_refine_ls_structure_factor_coef Fsqd
_refine_ls_weighting_details 'calc w=1/[\s^2^(Fo^2^)+(0.0197P)^2^+0.7395P] where P=(Fo^2^+2Fc^2^)/3'
_refine_ls_weighting_scheme calc
_refine_ls_wR_factor_gt 0.0445
_refine_ls_wR_factor_ref 0.0464
_reflns_number_gt 5642
_reflns_number_total 6171
_reflns_threshold_expression I>2\s(I)
_cod_data_source_file c5cc02558c2.cif
_cod_data_source_block alb325(2a)
_cod_original_sg_symbol_H-M 'P 21/n'
_cod_database_code 7117153

loop_
_symmetry_equiv_pos_as_xyz
'x, y, z'
'-x+1/2, y+1/2, -z+1/2'
'-x, -y, -z'
'x-1/2, -y-1/2, z-1/2'

loop_
_atom_site_label
_atom_site_type_symbol
_atom_site_fract_x
_atom_site_fract_y
_atom_site_fract_z
_atom_site_U_iso_or_equiv
_atom_site_adp_type
_atom_site_occupancy
_atom_site_symmetry_multiplicity
_atom_site_calc_flag
_atom_site_refinement_flags
_atom_site_disorder_assembly
_atom_site_disorder_group
Ag Ag 0.397919(8) 0.134875(7) 0.998780(5) 0.01445(3) Uani 1 1 d . . .
C1 C 0.52880(11) 0.11630(10) 0.90272(6) 0.01375(18) Uani 1 1 d . . .
C2 C 0.52274(11) 0.03835(10) 0.83746(6) 0.01453(19) Uani 1 1 d . . .
C3 C 0.42097(12) -0.06055(10) 0.81774(6) 0.0165(2) Uani 1 1 d . . .
C4 C 0.27949(12) -0.03753(11) 0.83089(7) 0.0192(2) Uani 1 1 d . . .
H4 H 0.2508 0.0414 0.8518 0.023 Uiso 1 1 calc R . .
C5 C 0.18032(14) -0.12940(12) 0.81354(8) 0.0247(3) Uani 1 1 d . . .
H5 H 0.0843 -0.1132 0.8225 0.030 Uiso 1 1 calc R . .
C6 C 0.22239(15) -0.24494(13) 0.78308(8) 0.0281(3) Uani 1 1 d . . .
H6 H 0.1548 -0.3075 0.7707 0.034 Uiso 1 1 calc R . .
C7 C 0.36254(15) -0.26915(12) 0.77069(8) 0.0268(3) Uani 1 1 d . . .
H7 H 0.3906 -0.3486 0.7502 0.032 Uiso 1 1 calc R . .
C8 C 0.46239(13) -0.17800(11) 0.78802(7) 0.0219(2) Uani 1 1 d . . .
H8 H 0.5584 -0.1953 0.7797 0.026 Uiso 1 1 calc R . .
N1 N 0.64658(9) 0.18575(9) 0.88840(5) 0.01370(16) Uani 1 1 d . . .
C9 C 0.70197(11) 0.28684(10) 0.93575(6) 0.01341(18) Uani 1 1 d . . .
C10 C 0.81555(11) 0.26231(10) 0.98434(6) 0.01513(19) Uani 1 1 d . . .
C15 C 0.88696(13) 0.13592(11) 0.98493(8) 0.0227(2) Uani 1 1 d . . .
H15A H 0.8199 0.0702 0.9996 0.034 Uiso 1 1 calc R . .
H15B H 0.9638 0.1373 1.0226 0.034 Uiso 1 1 calc R . .
H15C H 0.9237 0.1177 0.9330 0.034 Uiso 1 1 calc R . .
C11 C 0.86161(12) 0.36135(10) 1.03142(7) 0.0162(2) Uani 1 1 d . . .
H11 H 0.9376 0.3473 1.0659 0.019 Uiso 1 1 calc R . .
C12 C 0.79925(11) 0.48027(10) 1.02926(6) 0.01514(19) Uani 1 1 d . . .
C16 C 0.84790(12) 0.58361(11) 1.08329(7) 0.0200(2) Uani 1 1 d . . .
H16A H 0.8109 0.5684 1.1355 0.030 Uiso 1 1 calc R . .
H16B H 0.8144 0.6655 1.0642 0.030 Uiso 1 1 calc R . .
H16C H 0.9500 0.5841 1.0853 0.030 Uiso 1 1 calc R . .
C13 C 0.68986(11) 0.50110(10) 0.97723(6) 0.01540(19) Uani 1 1 d . . .
H13 H 0.6493 0.5829 0.9742 0.018 Uiso 1 1 calc R . .
C14 C 0.63842(11) 0.40503(10) 0.92960(6) 0.01411(18) Uani 1 1 d . . .
C17 C 0.52081(12) 0.42787(11) 0.87291(7) 0.0184(2) Uani 1 1 d . . .
H17A H 0.5505 0.4033 0.8206 0.028 Uiso 1 1 calc R . .
H17B H 0.4959 0.5177 0.8732 0.028 Uiso 1 1 calc R . .
H17C H 0.4397 0.3774 0.8881 0.028 Uiso 1 1 calc R . .
N2 N 0.71159(10) 0.15954(9) 0.82203(6) 0.01679(18) Uani 1 1 d . . .
N3 N 0.63366(10) 0.06911(9) 0.79160(5) 0.01614(17) Uani 1 1 d . . .
C18 C 0.67523(14) 0.01812(13) 0.71623(7) 0.0248(2) Uani 1 1 d . . .
H18A H 0.7321 0.0806 0.6887 0.037 Uiso 1 1 calc R . .
H18B H 0.5918 -0.0011 0.6854 0.037 Uiso 1 1 calc R . .
H18C H 0.7296 -0.0593 0.7240 0.037 Uiso 1 1 calc R . .
C19 C 0.25533(12) 0.16469(11) 1.08730(7) 0.0181(2) Uani 1 1 d . . .
N4 N 0.17774(11) 0.17852(12) 1.13744(7) 0.0256(2) Uani 1 1 d . . .

loop_
_atom_site_aniso_label
_atom_site_aniso_U_11
_atom_site_aniso_U_22
_atom_site_aniso_U_33
_atom_site_aniso_U_23
_atom_site_aniso_U_13
_atom_site_aniso_U_12
Ag 0.01471(4) 0.01328(4) 0.01534(4) 0.00019(3) 0.00004(3) -0.00136(3)
C1 0.0133(4) 0.0121(4) 0.0158(5) 0.0012(3) -0.0022(4) -0.0002(3)
C2 0.0153(5) 0.0127(5) 0.0155(5) 0.0003(3) -0.0033(4) 0.0007(4)
C3 0.0193(5) 0.0139(5) 0.0163(5) 0.0017(4) -0.0072(4) -0.0021(4)
C4 0.0203(5) 0.0199(5) 0.0175(5) 0.0028(4) -0.0045(4) -0.0032(4)
C5 0.0225(6) 0.0302(7) 0.0215(6) 0.0039(5) -0.0060(5) -0.0095(5)
C6 0.0351(7) 0.0241(6) 0.0250(6) 0.0044(5) -0.0118(5) -0.0146(5)
C7 0.0386(7) 0.0150(5) 0.0268(6) 0.0003(4) -0.0144(5) -0.0039(5)
C8 0.0257(6) 0.0158(5) 0.0242(6) -0.0010(4) -0.0102(5) -0.0001(4)
N1 0.0145(4) 0.0135(4) 0.0132(4) -0.0012(3) -0.0006(3) -0.0017(3)
C9 0.0142(4) 0.0134(5) 0.0127(4) -0.0008(3) 0.0002(3) -0.0033(3)
C10 0.0144(5) 0.0150(5) 0.0160(5) 0.0003(4) -0.0007(4) -0.0011(4)
C15 0.0240(6) 0.0171(5) 0.0270(6) -0.0032(4) -0.0085(5) 0.0034(4)
C11 0.0144(5) 0.0173(5) 0.0169(5) -0.0001(4) -0.0025(4) -0.0015(4)
C12 0.0155(5) 0.0158(5) 0.0141(5) -0.0014(4) 0.0005(4) -0.0033(4)
C16 0.0192(5) 0.0194(5) 0.0215(5) -0.0051(4) -0.0030(4) -0.0028(4)
C13 0.0169(5) 0.0141(5) 0.0152(5) -0.0003(4) 0.0001(4) -0.0003(4)
C14 0.0141(4) 0.0159(5) 0.0123(4) 0.0006(4) 0.0000(3) -0.0012(4)
C17 0.0181(5) 0.0196(5) 0.0176(5) -0.0007(4) -0.0045(4) 0.0020(4)
N2 0.0173(4) 0.0185(4) 0.0146(4) -0.0029(3) -0.0002(3) -0.0024(3)
N3 0.0170(4) 0.0169(4) 0.0145(4) -0.0026(3) -0.0020(3) -0.0007(3)
C18 0.0290(6) 0.0280(6) 0.0174(5) -0.0088(4) 0.0034(5) -0.0033(5)
C19 0.0178(5) 0.0166(5) 0.0200(5) 0.0007(4) -0.0039(4) -0.0011(4)
N4 0.0208(5) 0.0311(6) 0.0248(5) -0.0038(4) -0.0010(4) 0.0000(4)

loop_
_atom_type_symbol
_atom_type_description
_atom_type_scat_dispersion_real
_atom_type_scat_dispersion_imag
_atom_type_scat_source
C C 0.0033 0.0016 'International Tables Vol C Tables 4.2.6.8 and 6.1.1.4'
H H 0.0000 0.0000 'International Tables Vol C Tables 4.2.6.8 and 6.1.1.4'
N N 0.0061 0.0033 'International Tables Vol C Tables 4.2.6.8 and 6.1.1.4'
Ag Ag -0.8971 1.1015 'International Tables Vol C Tables 4.2.6.8 and 6.1.1.4'

loop_
_geom_angle_atom_site_label_1
_geom_angle_atom_site_label_2
_geom_angle_atom_site_label_3
_geom_angle
_geom_angle_site_symmetry_1
_geom_angle_site_symmetry_3
C19 Ag C1 174.27(4) . .
N1 C1 C2 101.82(9) . .
N1 C1 Ag 126.14(8) . .
C2 C1 Ag 132.02(8) . .
N3 C2 C1 107.07(9) . .
N3 C2 C3 123.65(10) . .
C1 C2 C3 129.28(10) . .
C4 C3 C8 119.33(11) . .
C4 C3 C2 118.89(10) . .
C8 C3 C2 121.76(11) . .
C5 C4 C3 120.46(12) . .
C5 C4 H4 119.8 . .
C3 C4 H4 119.8 . .
C6 C5 C4 119.73(13) . .
C6 C5 H5 120.1 . .
C4 C5 H5 120.1 . .
C7 C6 C5 120.22(12) . .
C7 C6 H6 119.9 . .
C5 C6 H6 119.9 . .
C6 C7 C8 120.45(12) . .
C6 C7 H7 119.8 . .
C8 C7 H7 119.8 . .
C7 C8 C3 119.81(12) . .
C7 C8 H8 120.1 . .
C3 C8 H8 120.1 . .
N2 N1 C1 115.51(9) . .
N2 N1 C9 117.73(9) . .
C1 N1 C9 126.69(9) . .
C14 C9 C10 123.53(10) . .
C14 C9 N1 117.44(9) . .
C10 C9 N1 119.03(10) . .
C11 C10 C9 116.96(10) . .
C11 C10 C15 121.38(10) . .
C9 C10 C15 121.65(10) . .
C10 C15 H15A 109.5 . .
C10 C15 H15B 109.5 . .
H15A C15 H15B 109.5 . .
C10 C15 H15C 109.5 . .
H15A C15 H15C 109.5 . .
H15B C15 H15C 109.5 . .
C12 C11 C10 121.82(10) . .
C12 C11 H11 119.1 . .
C10 C11 H11 119.1 . .
C11 C12 C13 118.81(10) . .
C11 C12 C16 120.39(10) . .
C13 C12 C16 120.79(10) . .
C12 C16 H16A 109.5 . .
C12 C16 H16B 109.5 . .
H16A C16 H16B 109.5 . .
C12 C16 H16C 109.5 . .
H16A C16 H16C 109.5 . .
H16B C16 H16C 109.5 . .
C14 C13 C12 121.75(10) . .
C14 C13 H13 119.1 . .
C12 C13 H13 119.1 . .
C13 C14 C9 117.05(10) . .
C13 C14 C17 121.72(10) . .
C9 C14 C17 121.22(10) . .
C14 C17 H17A 109.5 . .
C14 C17 H17B 109.5 . .
H17A C17 H17B 109.5 . .
C14 C17 H17C 109.5 . .
H17A C17 H17C 109.5 . .
H17B C17 H17C 109.5 . .
N3 N2 N1 102.99(9) . .
N2 N3 C2 112.61(9) . .
N2 N3 C18 117.62(10) . .
C2 N3 C18 129.78(10) . .
N3 C18 H18A 109.5 . .
N3 C18 H18B 109.5 . .
H18A C18 H18B 109.5 . .
N3 C18 H18C 109.5 . .
H18A C18 H18C 109.5 . .
H18B C18 H18C 109.5 . .
N4 C19 Ag 178.17(11) . .

loop_
_geom_bond_atom_site_label_1
_geom_bond_atom_site_label_2
_geom_bond_distance
_geom_bond_site_symmetry_2
Ag C19 2.0733(12) .
Ag C1 2.0869(11) .
C1 N1 1.3703(14) .
C1 C2 1.3938(15) .
C2 N3 1.3654(14) .
C2 C3 1.4698(15) .
C3 C4 1.3975(16) .
C3 C8 1.4012(17) .
C4 C5 1.3914(16) .
C4 H4 0.9500 .
C5 C6 1.390(2) .
C5 H5 0.9500 .
C6 C7 1.385(2) .
C6 H6 0.9500 .
C7 C8 1.3906(17) .
C7 H7 0.9500 .
C8 H8 0.9500 .
N1 N2 1.3314(13) .
N1 C9 1.4443(13) .
C9 C14 1.3946(15) .
C9 C10 1.3954(15) .
C10 C11 1.3952(15) .
C10 C15 1.5020(16) .
C15 H15A 0.9800 .
C15 H15B 0.9800 .
C15 H15C 0.9800 .
C11 C12 1.3931(15) .
C11 H11 0.9500 .
C12 C13 1.3945(15) .
C12 C16 1.5078(15) .
C16 H16A 0.9800 .
C16 H16B 0.9800 .
C16 H16C 0.9800 .
C13 C14 1.3945(15) .
C13 H13 0.9500 .
C14 C17 1.5084(15) .
C17 H17A 0.9800 .
C17 H17B 0.9800 .
C17 H17C 0.9800 .
N2 N3 1.3210(13) .
N3 C18 1.4606(15) .
C18 H18A 0.9800 .
C18 H18B 0.9800 .
C18 H18C 0.9800 .
C19 N4 1.1499(16) .

loop_
_geom_torsion_atom_site_label_1
_geom_torsion_atom_site_label_2
_geom_torsion_atom_site_label_3
_geom_torsion_atom_site_label_4
_geom_torsion
_geom_torsion_site_symmetry_1
_geom_torsion_site_symmetry_2
_geom_torsion_site_symmetry_3
_geom_torsion_site_symmetry_4
N1 C1 C2 N3 -0.59(11) . . . .
Ag C1 C2 N3 177.96(8) . . . .
N1 C1 C2 C3 179.01(11) . . . .
Ag C1 C2 C3 -2.44(18) . . . .
N3 C2 C3 C4 -138.11(11) . . . .
C1 C2 C3 C4 42.35(17) . . . .
N3 C2 C3 C8 43.50(16) . . . .
C1 C2 C3 C8 -136.04(13) . . . .
C8 C3 C4 C5 -1.02(17) . . . .
C2 C3 C4 C5 -179.45(11) . . . .
C3 C4 C5 C6 0.14(18) . . . .
C4 C5 C6 C7 0.61(19) . . . .
C5 C6 C7 C8 -0.5(2) . . . .
C6 C7 C8 C3 -0.41(19) . . . .
C4 C3 C8 C7 1.15(18) . . . .
C2 C3 C8 C7 179.53(11) . . . .
C2 C1 N1 N2 0.47(12) . . . .
Ag C1 N1 N2 -178.19(7) . . . .
C2 C1 N1 C9 177.32(10) . . . .
Ag C1 N1 C9 -1.35(15) . . . .
N2 N1 C9 C14 98.24(12) . . . .
C1 N1 C9 C14 -78.54(14) . . . .
N2 N1 C9 C10 -81.26(13) . . . .
C1 N1 C9 C10 101.96(13) . . . .
C14 C9 C10 C11 3.21(16) . . . .
N1 C9 C10 C11 -177.32(10) . . . .
C14 C9 C10 C15 -175.64(11) . . . .
N1 C9 C10 C15 3.83(16) . . . .
C9 C10 C11 C12 -1.20(16) . . . .
C15 C10 C11 C12 177.65(11) . . . .
C10 C11 C12 C13 -1.46(17) . . . .
C10 C11 C12 C16 177.50(11) . . . .
C11 C12 C13 C14 2.33(16) . . . .
C16 C12 C13 C14 -176.62(10) . . . .
C12 C13 C14 C9 -0.48(16) . . . .
C12 C13 C14 C17 -179.54(10) . . . .
C10 C9 C14 C13 -2.39(16) . . . .
N1 C9 C14 C13 178.13(9) . . . .
C10 C9 C14 C17 176.67(10) . . . .
N1 C9 C14 C17 -2.81(15) . . . .
C1 N1 N2 N3 -0.15(12) . . . .
C9 N1 N2 N3 -177.29(9) . . . .
N1 N2 N3 C2 -0.27(12) . . . .
N1 N2 N3 C18 179.28(10) . . . .
C1 C2 N3 N2 0.57(13) . . . .
C3 C2 N3 N2 -179.05(10) . . . .
C1 C2 N3 C18 -178.90(11) . . . .
C3 C2 N3 C18 1.47(18) . . . .
